data_2012896
loop_
_publ_author_name
'Kobeissi, Marwan'
'Toupet, Loic'
'Simonneaux, Gerard'

_publ_section_title
;(5,10,15,20-Tetraphenylporphyrinato-\k^4^<i>N</i>)bis(<small>L</small>-valine-\k<i>N</i>
 methyl ester)iron(III) trifluoromethylsulfonate dichloromethane solvate
;
_journal_issue 8
_journal_name_full 'Acta Crystallographica Section C'
_journal_page_first m443
_journal_page_last m444
_journal_paper_doi 10.1107/S0108270102011605
_journal_volume 58
_journal_year 2002
_chemical_formula_iupac '[Fe (C44 H28 N4) (C6 H13 N O2)2] C F3 O3 S , C H2 Cl2'
_chemical_formula_moiety 'C56 H54 Fe N6 O4 + , C F3 O3 S - , C H2 Cl2'
_chemical_formula_sum 'C58 H56 Cl2 F3 Fe N6 O7 S'
_chemical_formula_weight 1164.90
_chemical_name_systematic
;
(5,10,15,20-Tetraphenylporphyrinato-\k^4^N)bis(L-valine-\kN methyl
ester)iron(III) trifluoromethylsulfonate dichloromethane solvate
;
_space_group_IT_number 1
_symmetry_cell_setting triclinic
_symmetry_space_group_name_Hall 'P 1'
_symmetry_space_group_name_H-M 'P 1'
_atom_sites_solution_hydrogens mixed
_atom_sites_solution_primary direct
_atom_sites_solution_secondary difmap
_cell_angle_alpha 78.1480(10)
_cell_angle_beta 87.0160(10)
_cell_angle_gamma 75.4850(10)
_cell_formula_units_Z 2
_cell_length_a 11.3660(2)
_cell_length_b 14.4438(2)
_cell_length_c 17.6675(2)
_cell_measurement_reflns_used 16340
_cell_measurement_temperature 120(2)
_cell_measurement_theta_max 32.0
_cell_measurement_theta_min 1.0
_cell_volume 2748.01(7)
_computing_cell_refinement 'HKL SCALEPACK (Otwinowski & Minor, 1997)'
_computing_data_collection 'KappaCCD Server Software (Nonius, 1999)'
_computing_data_reduction 'HKL DENZO (Otwinowski & Minor, 1997) and SCALEPACK'
_computing_molecular_graphics 'PLATON (Spek, 1998)'
_computing_publication_material SHELXL97
_computing_structure_refinement 'SHELXL97 (Sheldrick, 1997)'
_computing_structure_solution 'SIR97 (Altomare et al., 1998)'
_diffrn_ambient_temperature 293(2)
_diffrn_detector_area_resol_mean 19.24
_diffrn_measured_fraction_theta_full 0.984
_diffrn_measured_fraction_theta_max 0.984
_diffrn_measurement_device_type 'Nonius KappaCCD area-detector'
_diffrn_radiation_monochromator graphite
_diffrn_radiation_source 'fine-focus sealed tube'
_diffrn_radiation_type MoK\a
_diffrn_radiation_wavelength 0.71069
_diffrn_reflns_av_R_equivalents 0.000
_diffrn_reflns_av_sigmaI/netI 0.079
_diffrn_reflns_limit_h_max 16
_diffrn_reflns_limit_h_min -16
_diffrn_reflns_limit_k_max 21
_diffrn_reflns_limit_k_min -21
_diffrn_reflns_limit_l_max 26
_diffrn_reflns_limit_l_min -26
_diffrn_reflns_number 33368
_diffrn_reflns_theta_full 32.00
_diffrn_reflns_theta_max 32.00
_diffrn_reflns_theta_min 1.49
_exptl_absorpt_coefficient_mu 0.479
_exptl_absorpt_correction_type none
_exptl_crystal_colour black
_exptl_crystal_density_diffrn 1.408
_exptl_crystal_density_meas ?
_exptl_crystal_density_method 'not measured'
_exptl_crystal_description prism
_exptl_crystal_F_000 1210
_exptl_crystal_size_max 0.24
_exptl_crystal_size_mid 0.18
_exptl_crystal_size_min 0.11
_refine_diff_density_max 0.76
_refine_diff_density_min -0.59
_refine_ls_abs_structure_details 'Flack (1983)'
_refine_ls_abs_structure_Flack -0.008(8)
_refine_ls_extinction_coef 0.0012(4)
_refine_ls_extinction_expression Fc^*^=kFc[1+0.001xFc^2^\l^3^/sin(2\q)]^-1/4^
_refine_ls_extinction_method 'SHELXL97 (Sheldrick, 1997)'
_refine_ls_goodness_of_fit_ref 0.993
_refine_ls_hydrogen_treatment constr
_refine_ls_matrix_type full
_refine_ls_number_parameters 1406
_refine_ls_number_reflns 33368
_refine_ls_number_restraints 3
_refine_ls_restrained_S_all 0.993
_refine_ls_R_factor_all 0.090
_refine_ls_R_factor_gt 0.049
_refine_ls_shift/su_max 0.001
_refine_ls_shift/su_mean 0.000
_refine_ls_structure_factor_coef Fsqd
_refine_ls_weighting_details 'calc w = 1/[\s^2^(Fo^2^)+(0.0690P)^2^+0.0588P] where P=(Fo^2^+2Fc^2^)/3'
_refine_ls_weighting_scheme calc
_refine_ls_wR_factor_gt 0.113
_refine_ls_wR_factor_ref 0.133
_reflns_number_gt 23226
_reflns_number_total 33368
_reflns_threshold_expression I>2\s(I)
_cod_data_source_file sk1557.cif
_cod_data_source_block I
_cod_depositor_comments
;
The following automatic conversions were performed:

'_exptl_crystal_density_meas' value 'not measured' was changed to '?'
- the value is perceived as not measured.

Automatic conversion script
Id: cif_fix_values 3008 2015-01-20 13:52:24Z robertas 

The following automatic conversions were performed:

'_atom_sites_solution_hydrogens' value 'difmap and geom' was changed
to 'mixed'.

Automatic conversion script
Id: cif_fix_values 6452 2018-10-05 10:23:21Z andrius 
;
_cod_original_sg_symbol_H-M P1
_cod_original_formula_sum 'C58 H56 Cl2 F3 Fe N6 O7 S '
_cod_database_code 2012896
_cod_database_fobs_code 2012896

loop_
_symmetry_equiv_pos_as_xyz
'x, y, z'

loop_
_atom_site_label
_atom_site_fract_x
_atom_site_fract_y
_atom_site_fract_z
_atom_site_U_iso_or_equiv
_atom_site_adp_type
_atom_site_calc_flag
_atom_site_refinement_flags
_atom_site_occupancy
_atom_site_disorder_assembly
_atom_site_disorder_group
_atom_site_type_symbol
S1 0.10460(7) 0.26075(5) 0.49321(4) 0.02943(16) Uani d . 1 . . S
S2 0.60857(8) 0.75677(5) -0.05624(5) 0.03372(17) Uani d . 1 . . S
O9 0.0724(3) 0.28711(17) 0.56682(13) 0.0511(7) Uani d . 1 . . O
O10 0.0924(2) 0.16627(14) 0.48557(13) 0.0449(6) Uani d . 1 . . O
O11 0.21169(19) 0.28634(17) 0.45824(13) 0.0359(5) Uani d . 1 . . O
O12 0.6113(3) 0.65631(15) -0.02635(15) 0.0651(9) Uani d . 1 . . O
O13 0.5637(2) 0.79608(16) -0.13396(13) 0.0471(6) Uani d . 1 . . O
O14 0.7146(2) 0.7867(2) -0.03975(17) 0.0562(7) Uani d . 1 . . O
C117 -0.0137(3) 0.3443(2) 0.4302(2) 0.0412(8) Uani d . 1 . . C
C118 0.4940(3) 0.8226(2) 0.0014(2) 0.0372(7) Uani d . 1 . . C
F1 -0.12462(19) 0.33607(18) 0.45227(19) 0.0773(8) Uani d . 1 . . F
F2 0.0020(2) 0.32956(15) 0.35693(13) 0.0637(7) Uani d . 1 . . F
F3 -0.01169(18) 0.43663(12) 0.42765(13) 0.0490(5) Uani d . 1 . . F
F4 0.3847(2) 0.80757(18) -0.00734(18) 0.0740(8) Uani d . 1 . . F
F5 0.5224(2) 0.79712(16) 0.07635(12) 0.0610(6) Uani d . 1 . . F
F6 0.48325(17) 0.91824(12) -0.01999(12) 0.0444(5) Uani d . 1 . . F
Cl1 0.33337(8) 0.35856(5) 0.20240(4) 0.03885(18) Uani d . 1 . . Cl
Cl2 0.43929(8) 0.42109(6) 0.32392(5) 0.0447(2) Uani d . 1 . . Cl
Cl3 0.83333(7) 0.84265(5) -0.30816(4) 0.03554(17) Uani d . 1 . . Cl
Cl4 0.92633(9) 0.90497(6) -0.18110(5) 0.0445(2) Uani d . 1 . . Cl
C119 0.3522(3) 0.3455(3) 0.30319(18) 0.0433(8) Uani d . 1 . . C
H11A 0.2730 0.3614 0.3273 0.052 Uiso calc R 1 . . H
H11B 0.3914 0.2781 0.3250 0.052 Uiso calc R 1 . . H
C120 0.8441(3) 0.8282(2) -0.20670(18) 0.0391(7) Uani d . 1 . . C
H12A 0.7630 0.8425 -0.1849 0.047 Uiso calc R 1 . . H
H12B 0.8837 0.7609 -0.1849 0.047 Uiso calc R 1 . . H
Fe1 0.16886(3) -0.13878(2) 0.51745(2) 0.01256(7) Uani d . 1 . . Fe
Fe61 0.66800(3) 0.35721(2) 0.01667(2) 0.01247(7) Uani d . 1 . . Fe
O1 0.11604(18) -0.40445(14) 0.53629(12) 0.0298(4) Uani d . 1 . . O
O2 0.29694(19) -0.48981(14) 0.58880(13) 0.0343(5) Uani d . 1 . . O
O3 0.44295(17) -0.07664(15) 0.38572(12) 0.0304(4) Uani d . 1 . . O
O4 0.3736(2) -0.11334(15) 0.28053(12) 0.0354(5) Uani d . 1 . . O
O61 0.60789(18) 0.09221(14) 0.05646(12) 0.0313(4) Uani d . 1 . . O
O62 0.79407(18) 0.01155(14) 0.10214(12) 0.0316(4) Uani d . 1 . . O
O63 0.93745(18) 0.39906(15) -0.12863(12) 0.0317(4) Uani d . 1 . . O
O64 0.8561(2) 0.36407(16) -0.23024(12) 0.0380(5) Uani d . 1 . . O
N1 0.27236(18) -0.23745(14) 0.46221(11) 0.0143(4) Uani d . 1 . . N
N2 0.02541(19) -0.13033(14) 0.45264(12) 0.0145(4) Uani d . 1 . . N
N3 0.06455(19) -0.04180(15) 0.57338(11) 0.0150(4) Uani d . 1 . . N
N4 0.31181(19) -0.14755(15) 0.58249(11) 0.0147(4) Uani d . 1 . . N
N5 0.12005(19) -0.24685(15) 0.59548(12) 0.0173(4) Uani d . 1 . . N
H5A 0.0883 -0.2212 0.6366 0.021 Uiso calc R 1 . . H
H5B 0.0595 -0.2627 0.5741 0.021 Uiso calc R 1 . . H
N6 0.21365(19) -0.02718(15) 0.44201(11) 0.0156(4) Uani d . 1 . . N
H6A 0.1566 0.0277 0.4454 0.019 Uiso calc R 1 . . H
H6B 0.2843 -0.0200 0.4578 0.019 Uiso calc R 1 . . H
N61 0.77127(18) 0.25143(14) -0.03099(12) 0.0138(4) Uani d . 1 . . N
N62 0.52430(18) 0.35733(14) -0.04450(11) 0.0141(4) Uani d . 1 . . N
N63 0.56270(18) 0.46111(15) 0.06621(11) 0.0137(4) Uani d . 1 . . N
N64 0.81057(19) 0.35711(15) 0.07877(12) 0.0159(4) Uani d . 1 . . N
N65 0.62030(19) 0.25658(15) 0.10285(12) 0.0166(4) Uani d . 1 . . N
H65A 0.5924 0.2867 0.1424 0.020 Uiso calc R 1 . . H
H65B 0.5572 0.2395 0.0856 0.020 Uiso calc R 1 . . H
N66 0.71416(19) 0.45989(15) -0.06684(11) 0.0158(4) Uani d . 1 . . N
H66A 0.6606 0.5171 -0.0651 0.019 Uiso calc R 1 . . H
H66B 0.7874 0.4659 -0.0546 0.019 Uiso calc R 1 . . H
C1 0.3940(2) -0.28405(17) 0.47522(14) 0.0153(5) Uani d . 1 . . C
C2 0.4350(3) -0.34940(19) 0.42258(15) 0.0210(6) Uani d . 1 . . C
H2 0.5130 -0.3887 0.4195 0.025 Uiso calc R 1 . . H
C3 0.3381(2) -0.34272(19) 0.37831(15) 0.0215(6) Uani d . 1 . . C
H3 0.3373 -0.3766 0.3390 0.026 Uiso calc R 1 . . H
C4 0.2372(2) -0.27388(18) 0.40312(14) 0.0165(5) Uani d . 1 . . C
C5 0.1220(2) -0.24666(19) 0.36997(15) 0.0187(5) Uani d . 1 . . C
C6 0.0246(2) -0.17904(18) 0.39332(14) 0.0167(5) Uani d . 1 . . C
C7 -0.0926(2) -0.14993(19) 0.35779(15) 0.0202(5) Uani d . 1 . . C
H7 -0.1155 -0.1726 0.3166 0.024 Uiso calc R 1 . . H
C8 -0.1645(2) -0.08300(19) 0.39519(14) 0.0193(5) Uani d . 1 . . C
H8 -0.2455 -0.0512 0.3848 0.023 Uiso calc R 1 . . H
C9 -0.0897(2) -0.07131(18) 0.45428(14) 0.0158(5) Uani d . 1 . . C
C10 -0.1308(2) -0.00625(17) 0.50504(14) 0.0145(5) Uani d . 1 . . C
C11 -0.0560(2) 0.00575(18) 0.56071(14) 0.0152(5) Uani d . 1 . . C
C12 -0.0977(2) 0.06956(18) 0.61423(15) 0.0175(5) Uani d . 1 . . C
H12 -0.1760 0.1081 0.6177 0.021 Uiso calc R 1 . . H
C13 -0.0015(2) 0.06296(19) 0.65861(15) 0.0188(5) Uani d . 1 . . C
H13 -0.0008 0.0967 0.6981 0.023 Uiso calc R 1 . . H
C14 0.1001(2) -0.00634(18) 0.63318(14) 0.0175(5) Uani d . 1 . . C
C15 0.2152(2) -0.0311(2) 0.66561(15) 0.0197(5) Uani d . 1 . . C
C16 0.3128(2) -0.09822(19) 0.64110(14) 0.0180(5) Uani d . 1 . . C
C17 0.4317(2) -0.1256(2) 0.67524(15) 0.0222(6) Uani d . 1 . . C
H17 0.4555 -0.1025 0.7159 0.027 Uiso calc R 1 . . H
C18 0.5024(2) -0.1913(2) 0.63692(15) 0.0205(5) Uani d . 1 . . C
H18 0.5840 -0.2222 0.6466 0.025 Uiso calc R 1 . . H
C19 0.4284(2) -0.20439(18) 0.57862(13) 0.0145(5) Uani d . 1 . . C
C20 0.4693(2) -0.26931(18) 0.52963(14) 0.0165(5) Uani d . 1 . . C
C21 0.1039(2) -0.2943(2) 0.30539(16) 0.0233(6) Uani d . 1 . . C
C22 0.1001(3) -0.2430(2) 0.22867(16) 0.0331(7) Uani d . 1 . . C
H22 0.1058 -0.1785 0.2178 0.040 Uiso calc R 1 . . H
C23 0.0876(3) -0.2897(3) 0.16838(18) 0.0445(9) Uani d . 1 . . C
H23 0.0854 -0.2560 0.1174 0.053 Uiso calc R 1 . . H
C24 0.0787(3) -0.3846(3) 0.1841(2) 0.0455(10) Uani d . 1 . . C
H24 0.0709 -0.4154 0.1440 0.055 Uiso calc R 1 . . H
C25 0.0813(3) -0.4342(3) 0.2598(2) 0.0440(9) Uani d . 1 . . C
H25 0.0745 -0.4984 0.2702 0.053 Uiso calc R 1 . . H
C26 0.0940(3) -0.3901(2) 0.32090(19) 0.0322(7) Uani d . 1 . . C
H26 0.0959 -0.4246 0.3716 0.039 Uiso calc R 1 . . H
C27 -0.2588(2) 0.0538(2) 0.49792(14) 0.0188(5) Uani d . 1 . . C
C28 -0.3565(3) 0.0106(3) 0.51213(17) 0.0300(7) Uani d . 1 . . C
H28 -0.3421 -0.0569 0.5267 0.036 Uiso calc R 1 . . H
C29 -0.4753(3) 0.0674(3) 0.5048(2) 0.0454(10) Uani d . 1 . . C
H29 -0.5401 0.0381 0.5144 0.054 Uiso calc R 1 . . H
C30 -0.4969(3) 0.1683(3) 0.48304(19) 0.0503(11) Uani d . 1 . . C
H30 -0.5763 0.2065 0.4775 0.060 Uiso calc R 1 . . H
C31 -0.4009(3) 0.2115(3) 0.46966(17) 0.0450(9) Uani d . 1 . . C
H31 -0.4156 0.2790 0.4558 0.054 Uiso calc R 1 . . H
C32 -0.2818(3) 0.1547(2) 0.47677(15) 0.0268(6) Uani d . 1 . . C
H32 -0.2174 0.1845 0.4673 0.032 Uiso calc R 1 . . H
C33 0.2352(2) 0.0194(2) 0.72786(17) 0.0278(7) Uani d . 1 . . C
C34 0.2387(3) -0.0247(3) 0.80485(18) 0.0416(8) Uani d . 1 . . C
H34 0.2319 -0.0887 0.8199 0.050 Uiso calc R 1 . . H
C35 0.2530(3) 0.0296(4) 0.8609(2) 0.0567(12) Uani d . 1 . . C
H35 0.2542 0.0015 0.9132 0.068 Uiso calc R 1 . . H
C36 0.2652(3) 0.1243(3) 0.8377(3) 0.0590(13) Uani d . 1 . . C
H36 0.2757 0.1588 0.8748 0.071 Uiso calc R 1 . . H
C37 0.2622(3) 0.1671(3) 0.7625(3) 0.0549(12) Uani d . 1 . . C
H37 0.2704 0.2308 0.7479 0.066 Uiso calc R 1 . . H
C38 0.2468(3) 0.1162(2) 0.7063(2) 0.0396(8) Uani d . 1 . . C
H38 0.2442 0.1462 0.6543 0.048 Uiso calc R 1 . . H
C39 0.5979(2) -0.32912(19) 0.53677(14) 0.0181(5) Uani d . 1 . . C
C40 0.6937(2) -0.2862(2) 0.51069(16) 0.0236(6) Uani d . 1 . . C
H40 0.6778 -0.2205 0.4873 0.028 Uiso calc R 1 . . H
C41 0.8128(3) -0.3420(2) 0.51979(18) 0.0316(7) Uani d . 1 . . C
H41 0.8764 -0.3129 0.5029 0.038 Uiso calc R 1 . . H
C42 0.8382(3) -0.4398(2) 0.55346(18) 0.0342(7) Uani d . 1 . . C
H42 0.9183 -0.4764 0.5593 0.041 Uiso calc R 1 . . H
C43 0.7433(3) -0.4831(2) 0.57856(18) 0.0332(7) Uani d . 1 . . C
H43 0.7597 -0.5491 0.6011 0.040 Uiso calc R 1 . . H
C44 0.6234(3) -0.4278(2) 0.57001(16) 0.0262(6) Uani d . 1 . . C
H44 0.5601 -0.4573 0.5867 0.031 Uiso calc R 1 . . H
C45 0.2109(2) -0.33925(17) 0.62553(14) 0.0175(5) Uani d . 1 . . C
H45 0.2918 -0.3267 0.6172 0.021 Uiso calc R 1 . . H
C46 0.1977(2) -0.3794(2) 0.71213(15) 0.0263(6) Uani d . 1 . . C
H46 0.2646 -0.4375 0.7265 0.032 Uiso calc R 1 . . H
C47 0.0785(3) -0.4115(2) 0.7305(2) 0.0423(8) Uani d . 1 . . C
H47A 0.0741 -0.4368 0.7849 0.051 Uiso calc R 1 . . H
H47B 0.0761 -0.4614 0.7024 0.051 Uiso calc R 1 . . H
H47C 0.0107 -0.3566 0.7155 0.051 Uiso calc R 1 . . H
C48 0.2114(3) -0.3061(2) 0.75978(16) 0.0365(7) Uani d . 1 . . C
H48A 0.2033 -0.3326 0.8137 0.044 Uiso calc R 1 . . H
H48B 0.1495 -0.2468 0.7452 0.044 Uiso calc R 1 . . H
H48C 0.2900 -0.2927 0.7505 0.044 Uiso calc R 1 . . H
C49 0.2015(2) -0.41309(18) 0.57750(15) 0.0228(5) Uani d . 1 . . C
C50 0.2923(4) -0.5676(2) 0.5487(2) 0.0512(9) Uani d . 1 . . C
H50A 0.3644 -0.6195 0.5602 0.061 Uiso calc R 1 . . H
H50B 0.2873 -0.5424 0.4940 0.061 Uiso calc R 1 . . H
H50C 0.2222 -0.5920 0.5656 0.061 Uiso calc R 1 . . H
C51 0.2270(2) -0.03422(17) 0.35948(13) 0.0191(5) Uani d . 1 . . C
H51 0.1814 -0.0803 0.3506 0.023 Uiso calc R 1 . . H
C52 0.1795(2) 0.06307(18) 0.30258(14) 0.0226(5) Uani d . 1 . . C
H52 0.1964 0.0501 0.2503 0.027 Uiso calc R 1 . . H
C53 0.0418(3) 0.0978(2) 0.30982(18) 0.0318(6) Uani d . 1 . . C
H53A 0.0048 0.0466 0.3044 0.038 Uiso calc R 1 . . H
H53B 0.0121 0.1541 0.2700 0.038 Uiso calc R 1 . . H
H53C 0.0219 0.1145 0.3596 0.038 Uiso calc R 1 . . H
C54 0.2437(3) 0.14126(19) 0.31074(17) 0.0268(6) Uani d . 1 . . C
H54A 0.3298 0.1168 0.3056 0.032 Uiso calc R 1 . . H
H54B 0.2261 0.1581 0.3606 0.032 Uiso calc R 1 . . H
H54C 0.2156 0.1981 0.2712 0.032 Uiso calc R 1 . . H
C55 0.3606(3) -0.07699(18) 0.34505(15) 0.0246(5) Uani d . 1 . . C
C56 0.4962(3) -0.1604(2) 0.2619(2) 0.0474(9) Uani d . 1 . . C
H56A 0.4960 -0.1842 0.2150 0.057 Uiso calc R 1 . . H
H56B 0.5285 -0.2140 0.3033 0.057 Uiso calc R 1 . . H
H56C 0.5457 -0.1143 0.2550 0.057 Uiso calc R 1 . . H
C61 0.8937(2) 0.20689(18) -0.01715(14) 0.0156(5) Uani d . 1 . . C
C62 0.9354(2) 0.13577(19) -0.06506(15) 0.0197(5) Uani d . 1 . . C
H62 1.0135 0.0962 -0.0663 0.024 Uiso calc R 1 . . H
C63 0.8390(2) 0.13722(19) -0.10825(15) 0.0197(5) Uani d . 1 . . C
H63 0.8388 0.0995 -0.1450 0.024 Uiso calc R 1 . . H
C64 0.7381(2) 0.20820(17) -0.08610(14) 0.0160(5) Uani d . 1 . . C
C65 0.6216(2) 0.22976(18) -0.11829(14) 0.0171(5) Uani d . 1 . . C
C66 0.5242(2) 0.30049(18) -0.09890(14) 0.0165(5) Uani d . 1 . . C
C67 0.4066(2) 0.32688(19) -0.13466(15) 0.0202(5) Uani d . 1 . . C
H67 0.3834 0.2997 -0.1731 0.024 Uiso calc R 1 . . H
C68 0.3356(2) 0.39888(19) -0.10203(14) 0.0190(5) Uani d . 1 . . C
H68 0.2547 0.4302 -0.1138 0.023 Uiso calc R 1 . . H
C69 0.4094(2) 0.41768(18) -0.04562(14) 0.0157(5) Uani d . 1 . . C
C70 0.3671(2) 0.48740(18) 0.00032(14) 0.0151(5) Uani d . 1 . . C
C71 0.4419(2) 0.50563(17) 0.05326(13) 0.0145(5) Uani d . 1 . . C
C72 0.3989(2) 0.57427(18) 0.10325(14) 0.0166(5) Uani d . 1 . . C
H72 0.3199 0.6118 0.1063 0.020 Uiso calc R 1 . . H
C73 0.4958(2) 0.57353(19) 0.14490(15) 0.0188(5) Uani d . 1 . . C
H73 0.4962 0.6112 0.1816 0.023 Uiso calc R 1 . . H
C74 0.5979(2) 0.50374(18) 0.12187(14) 0.0162(5) Uani d . 1 . . C
C75 0.7137(2) 0.48490(18) 0.15233(14) 0.0174(5) Uani d . 1 . . C
C76 0.8121(2) 0.41484(19) 0.13133(14) 0.0174(5) Uani d . 1 . . C
C77 0.9304(2) 0.3920(2) 0.16497(15) 0.0216(6) Uani d . 1 . . C
H77 0.9544 0.4218 0.2014 0.026 Uiso calc R 1 . . H
C78 1.0007(2) 0.3188(2) 0.13356(15) 0.0209(5) Uani d . 1 . . C
H78 1.0816 0.2877 0.1453 0.025 Uiso calc R 1 . . H
C79 0.9263(2) 0.29806(18) 0.07853(14) 0.0151(5) Uani d . 1 . . C
C80 0.9673(2) 0.22677(18) 0.03517(14) 0.0162(5) Uani d . 1 . . C
C81 0.6032(2) 0.17568(19) -0.17786(15) 0.0188(5) Uani d . 1 . . C
C82 0.6025(3) 0.2181(2) -0.25672(16) 0.0271(6) Uani d . 1 . . C
H82 0.6133 0.2810 -0.2721 0.033 Uiso calc R 1 . . H
C83 0.5856(3) 0.1669(2) -0.31201(17) 0.0331(7) Uani d . 1 . . C
H83 0.5841 0.1960 -0.3642 0.040 Uiso calc R 1 . . H
C84 0.5713(3) 0.0736(2) -0.29014(18) 0.0333(7) Uani d . 1 . . C
H84 0.5615 0.0391 -0.3274 0.040 Uiso calc R 1 . . H
C85 0.5716(3) 0.0307(2) -0.21217(18) 0.0309(7) Uani d . 1 . . C
H85 0.5607 -0.0322 -0.1973 0.037 Uiso calc R 1 . . H
C86 0.5880(3) 0.0812(2) -0.15647(16) 0.0247(6) Uani d . 1 . . C
H86 0.5889 0.0517 -0.1044 0.030 Uiso calc R 1 . . H
C87 0.2391(2) 0.5465(2) -0.00858(14) 0.0190(5) Uani d . 1 . . C
C88 0.1411(3) 0.5025(2) 0.00565(17) 0.0280(6) Uani d . 1 . . C
H88 0.1557 0.4352 0.0217 0.034 Uiso calc R 1 . . H
C89 0.0230(3) 0.5588(3) -0.00403(19) 0.0416(9) Uani d . 1 . . C
H89 -0.0414 0.5290 0.0045 0.050 Uiso calc R 1 . . H
C90 0.0000(3) 0.6597(3) -0.02640(19) 0.0519(11) Uani d . 1 . . C
H90 -0.0795 0.6975 -0.0322 0.062 Uiso calc R 1 . . H
C91 0.0953(3) 0.7030(3) -0.03985(17) 0.0409(9) Uani d . 1 . . C
H91 0.0798 0.7706 -0.0547 0.049 Uiso calc R 1 . . H
C92 0.2151(3) 0.6477(2) -0.03163(15) 0.0261(6) Uani d . 1 . . C
H92 0.2789 0.6781 -0.0415 0.031 Uiso calc R 1 . . H
C93 0.7335(2) 0.5442(2) 0.20835(16) 0.0207(5) Uani d . 1 . . C
C94 0.7303(2) 0.5085(2) 0.28788(16) 0.0246(6) Uani d . 1 . . C
H94 0.7169 0.4469 0.3064 0.029 Uiso calc R 1 . . H
C95 0.7470(3) 0.5647(2) 0.33942(16) 0.0277(6) Uani d . 1 . . C
H95 0.7448 0.5408 0.3924 0.033 Uiso calc R 1 . . H
C96 0.7670(3) 0.6565(2) 0.31190(18) 0.0296(6) Uani d . 1 . . C
H96 0.7777 0.6942 0.3466 0.035 Uiso calc R 1 . . H
C97 0.7711(3) 0.6923(2) 0.23319(18) 0.0325(7) Uani d . 1 . . C
H97 0.7856 0.7536 0.2150 0.039 Uiso calc R 1 . . H
C98 0.7534(3) 0.6364(2) 0.18127(17) 0.0249(6) Uani d . 1 . . C
H98 0.7550 0.6608 0.1283 0.030 Uiso calc R 1 . . H
C99 1.0952(2) 0.16666(19) 0.04690(15) 0.0193(5) Uani d . 1 . . C
C100 1.1925(2) 0.2084(2) 0.02247(16) 0.0246(6) Uani d . 1 . . C
H100 1.1779 0.2725 -0.0047 0.029 Uiso calc R 1 . . H
C101 1.3117(3) 0.1541(2) 0.03882(18) 0.0302(7) Uani d . 1 . . C
H101 1.3763 0.1824 0.0234 0.036 Uiso calc R 1 . . H
C102 1.3337(3) 0.0580(2) 0.07804(17) 0.0322(7) Uani d . 1 . . C
H102 1.4130 0.0223 0.0897 0.039 Uiso calc R 1 . . H
C103 1.2386(3) 0.0154(2) 0.09985(17) 0.0296(6) Uani d . 1 . . C
H103 1.2539 -0.0496 0.1251 0.036 Uiso calc R 1 . . H
C104 1.1191(2) 0.0692(2) 0.08421(15) 0.0234(5) Uani d . 1 . . C
H104 1.0552 0.0399 0.0988 0.028 Uiso calc R 1 . . H
C105 0.7113(2) 0.16478(17) 0.13523(13) 0.0179(5) Uani d . 1 . . C
H105 0.7925 0.1759 0.1239 0.022 Uiso calc R 1 . . H
C106 0.7005(3) 0.1323(2) 0.22361(15) 0.0284(6) Uani d . 1 . . C
H106 0.7659 0.0735 0.2399 0.034 Uiso calc R 1 . . H
C107 0.5802(3) 0.1054(3) 0.2472(2) 0.0434(9) Uani d . 1 . . C
H10A 0.5708 0.0560 0.2207 0.052 Uiso calc R 1 . . H
H10B 0.5143 0.1623 0.2337 0.052 Uiso calc R 1 . . H
H10C 0.5798 0.0812 0.3020 0.052 Uiso calc R 1 . . H
C108 0.7199(3) 0.2101(2) 0.26472(16) 0.0377(7) Uani d . 1 . . C
H10D 0.7961 0.2252 0.2488 0.045 Uiso calc R 1 . . H
H10E 0.7206 0.1862 0.3196 0.045 Uiso calc R 1 . . H
H10F 0.6551 0.2678 0.2516 0.045 Uiso calc R 1 . . H
C109 0.6968(2) 0.08659(18) 0.09266(16) 0.0242(5) Uani d . 1 . . C
C110 0.7883(3) -0.0670(2) 0.0632(2) 0.0426(8) Uani d . 1 . . C
H11C 0.8618 -0.1178 0.0731 0.051 Uiso calc R 1 . . H
H11D 0.7793 -0.0421 0.0086 0.051 Uiso calc R 1 . . H
H11E 0.7201 -0.0928 0.0825 0.051 Uiso calc R 1 . . H
C111 0.7203(2) 0.44604(17) -0.14860(13) 0.0180(5) Uani d . 1 . . C
H111 0.6718 0.3999 -0.1525 0.022 Uiso calc R 1 . . H
C112 0.6717(2) 0.53999(19) -0.20848(15) 0.0243(5) Uani d . 1 . . C
H112 0.6789 0.5218 -0.2593 0.029 Uiso calc R 1 . . H
C113 0.5364(3) 0.5832(2) -0.19544(19) 0.0375(7) Uani d . 1 . . C
H11F 0.5082 0.6413 -0.2338 0.045 Uiso calc R 1 . . H
H11G 0.5251 0.5988 -0.1449 0.045 Uiso calc R 1 . . H
H11H 0.4913 0.5364 -0.1995 0.045 Uiso calc R 1 . . H
C114 0.7473(3) 0.6150(2) -0.21143(17) 0.0299(6) Uani d . 1 . . C
H11I 0.7138 0.6723 -0.2494 0.036 Uiso calc R 1 . . H
H11J 0.8297 0.5873 -0.2250 0.036 Uiso calc R 1 . . H
H11K 0.7459 0.6322 -0.1617 0.036 Uiso calc R 1 . . H
C115 0.8505(3) 0.40005(19) -0.16578(15) 0.0246(5) Uani d . 1 . . C
C116 0.9776(3) 0.3184(3) -0.2545(2) 0.0514(10) Uani d . 1 . . C
H11L 0.9721 0.2950 -0.3010 0.062 Uiso calc R 1 . . H
H11M 1.0147 0.2647 -0.2145 0.062 Uiso calc R 1 . . H
H11N 1.0259 0.3653 -0.2641 0.062 Uiso calc R 1 . . H

loop_
_atom_site_aniso_label
_atom_site_aniso_U_11
_atom_site_aniso_U_22
_atom_site_aniso_U_33
_atom_site_aniso_U_12
_atom_site_aniso_U_13
_atom_site_aniso_U_23
S1 0.0382(4) 0.0213(3) 0.0252(3) -0.0018(3) 0.0078(3) -0.0051(3)
S2 0.0429(5) 0.0197(3) 0.0319(4) 0.0013(3) 0.0116(3) -0.0040(3)
O9 0.086(2) 0.0358(12) 0.0294(11) -0.0090(13) 0.0191(12) -0.0143(10)
O10 0.0728(18) 0.0185(10) 0.0400(12) -0.0094(10) 0.0227(12) -0.0061(9)
O11 0.0227(11) 0.0462(13) 0.0381(11) -0.0043(9) 0.0048(9) -0.0136(10)
O12 0.123(3) 0.0154(10) 0.0461(14) -0.0067(13) 0.0425(15) -0.0040(10)
O13 0.0794(19) 0.0294(11) 0.0307(11) -0.0099(12) -0.0014(11) -0.0061(9)
O14 0.0237(13) 0.0732(18) 0.0666(17) 0.0002(12) 0.0029(11) -0.0177(15)
C117 0.0317(18) 0.0269(15) 0.066(2) -0.0029(12) -0.0048(15) -0.0165(15)
C118 0.0375(18) 0.0240(13) 0.0521(19) -0.0084(12) 0.0172(14) -0.0155(13)
F1 0.0286(12) 0.0603(15) 0.150(3) -0.0141(10) 0.0046(13) -0.0335(16)
F2 0.0882(18) 0.0464(12) 0.0520(13) 0.0045(11) -0.0330(12) -0.0172(10)
F3 0.0516(12) 0.0208(8) 0.0704(14) 0.0013(8) -0.0091(10) -0.0097(9)
F4 0.0369(13) 0.0658(15) 0.133(2) -0.0277(11) 0.0299(13) -0.0397(16)
F5 0.0987(19) 0.0452(11) 0.0374(11) -0.0136(12) 0.0247(11) -0.0158(9)
F6 0.0471(12) 0.0214(8) 0.0638(13) -0.0038(8) 0.0132(9) -0.0156(9)
Cl1 0.0523(5) 0.0322(4) 0.0313(4) -0.0153(3) 0.0063(3) -0.0004(3)
Cl2 0.0583(6) 0.0273(4) 0.0465(4) -0.0086(4) -0.0098(4) -0.0028(3)
Cl3 0.0396(4) 0.0321(4) 0.0323(4) -0.0103(3) 0.0050(3) 0.0002(3)
Cl4 0.0603(6) 0.0270(4) 0.0423(4) -0.0060(4) -0.0095(4) -0.0013(3)
C119 0.057(2) 0.0477(19) 0.0297(15) -0.0271(17) 0.0065(15) -0.0021(14)
C120 0.0418(19) 0.0414(18) 0.0310(15) -0.0109(15) 0.0086(13) -0.0014(13)
Fe1 0.01207(15) 0.01352(14) 0.01239(13) -0.00264(11) -0.00061(10) -0.00371(11)
Fe61 0.01193(14) 0.01382(14) 0.01171(12) -0.00245(11) -0.00018(10) -0.00349(11)
O1 0.0302(11) 0.0263(10) 0.0370(11) -0.0123(8) -0.0059(9) -0.0077(8)
O2 0.0338(12) 0.0199(9) 0.0477(12) 0.0019(8) -0.0037(9) -0.0128(9)
O3 0.0208(10) 0.0321(10) 0.0365(11) -0.0055(8) 0.0040(8) -0.0051(9)
O4 0.0391(13) 0.0334(11) 0.0289(10) 0.0022(9) 0.0109(9) -0.0122(9)
O61 0.0251(11) 0.0270(10) 0.0440(12) -0.0094(8) -0.0057(9) -0.0072(9)
O62 0.0270(11) 0.0210(9) 0.0444(12) 0.0012(8) -0.0025(9) -0.0088(9)
O63 0.0217(11) 0.0316(11) 0.0360(11) -0.0026(8) 0.0068(8) -0.0002(9)
O64 0.0468(14) 0.0354(11) 0.0289(10) -0.0033(10) 0.0159(9) -0.0124(9)
N1 0.0142(11) 0.0145(9) 0.0152(10) -0.0040(8) -0.0006(8) -0.0043(8)
N2 0.0143(11) 0.0152(10) 0.0151(9) -0.0037(8) -0.0002(8) -0.0055(8)
N3 0.0145(11) 0.0169(10) 0.0136(10) -0.0037(8) -0.0012(8) -0.0029(8)
N4 0.0141(11) 0.0154(10) 0.0152(10) -0.0028(8) -0.0011(8) -0.0054(8)
N5 0.0145(11) 0.0173(10) 0.0189(10) -0.0028(8) 0.0012(8) -0.0024(8)
N6 0.0181(11) 0.0143(9) 0.0148(9) -0.0049(8) -0.0006(8) -0.0029(8)
N61 0.0118(11) 0.0125(9) 0.0170(10) -0.0018(8) -0.0012(8) -0.0041(8)
N62 0.0115(11) 0.0163(10) 0.0143(9) -0.0019(8) -0.0005(8) -0.0045(8)
N63 0.0144(11) 0.0153(9) 0.0116(9) -0.0037(8) -0.0009(8) -0.0032(8)
N64 0.0145(11) 0.0178(10) 0.0171(10) -0.0041(8) -0.0008(8) -0.0071(8)
N65 0.0166(11) 0.0154(9) 0.0169(10) -0.0046(8) 0.0009(8) -0.0006(8)
N66 0.0183(11) 0.0154(9) 0.0140(9) -0.0052(8) 0.0021(8) -0.0028(8)
C1 0.0144(13) 0.0154(11) 0.0151(11) -0.0011(9) 0.0002(9) -0.0041(9)
C2 0.0196(14) 0.0220(13) 0.0217(12) -0.0005(11) 0.0012(10) -0.0110(11)
C3 0.0213(14) 0.0227(13) 0.0234(13) -0.0032(11) 0.0012(10) -0.0136(11)
C4 0.0167(13) 0.0179(11) 0.0170(11) -0.0054(10) -0.0006(9) -0.0067(10)
C5 0.0214(14) 0.0195(12) 0.0177(11) -0.0069(10) -0.0014(10) -0.0068(10)
C6 0.0191(13) 0.0187(12) 0.0148(11) -0.0070(10) -0.0030(10) -0.0053(9)
C7 0.0172(14) 0.0255(13) 0.0192(12) -0.0028(10) -0.0051(10) -0.0091(10)
C8 0.0179(13) 0.0249(13) 0.0162(11) -0.0038(10) -0.0040(10) -0.0077(10)
C9 0.0164(13) 0.0166(11) 0.0149(11) -0.0043(10) -0.0007(9) -0.0037(9)
C10 0.0125(12) 0.0143(11) 0.0151(11) -0.0003(9) -0.0016(9) -0.0023(9)
C11 0.0135(12) 0.0170(11) 0.0151(11) -0.0045(9) 0.0015(9) -0.0027(9)
C12 0.0138(13) 0.0185(12) 0.0212(12) -0.0028(10) 0.0017(10) -0.0082(10)
C13 0.0146(13) 0.0216(12) 0.0213(12) -0.0018(10) 0.0002(10) -0.0106(10)
C14 0.0147(13) 0.0197(12) 0.0183(11) -0.0019(10) 0.0007(10) -0.0076(10)
C15 0.0180(13) 0.0263(13) 0.0177(12) -0.0049(10) -0.0023(10) -0.0111(10)
C16 0.0146(13) 0.0233(13) 0.0170(11) -0.0023(10) -0.0042(10) -0.0079(10)
C17 0.0162(14) 0.0319(14) 0.0217(13) -0.0044(11) -0.0014(10) -0.0140(11)
C18 0.0128(13) 0.0243(13) 0.0240(13) -0.0016(10) -0.0030(10) -0.0068(11)
C19 0.0101(12) 0.0175(11) 0.0152(11) -0.0031(9) -0.0010(9) -0.0017(9)
C20 0.0136(13) 0.0178(11) 0.0176(11) -0.0037(9) -0.0008(9) -0.0022(9)
C21 0.0155(13) 0.0316(14) 0.0250(13) -0.0002(11) -0.0035(10) -0.0165(12)
C22 0.0321(17) 0.0441(17) 0.0243(14) -0.0021(14) -0.0038(12) -0.0176(13)
C23 0.0322(18) 0.076(3) 0.0253(15) 0.0038(16) -0.0056(13) -0.0300(17)
C24 0.0275(17) 0.070(3) 0.049(2) 0.0015(16) -0.0064(14) -0.049(2)
C25 0.0313(18) 0.048(2) 0.066(2) -0.0053(15) -0.0072(16) -0.0439(19)
C26 0.0262(16) 0.0330(16) 0.0437(17) -0.0048(12) -0.0064(13) -0.0236(14)
C27 0.0142(13) 0.0258(13) 0.0156(11) -0.0006(10) -0.0013(9) -0.0076(10)
C28 0.0161(14) 0.0482(18) 0.0292(14) -0.0062(12) 0.0013(11) -0.0180(13)
C29 0.0143(16) 0.087(3) 0.0378(18) -0.0054(17) -0.0043(13) -0.0268(19)
C30 0.0245(18) 0.084(3) 0.0274(16) 0.0223(18) -0.0058(13) -0.0202(18)
C31 0.047(2) 0.048(2) 0.0230(14) 0.0235(16) -0.0082(14) -0.0098(14)
C32 0.0269(15) 0.0288(14) 0.0183(12) 0.0065(11) -0.0048(10) -0.0054(11)
C33 0.0136(14) 0.0423(17) 0.0301(15) 0.0020(12) -0.0033(11) -0.0234(13)
C34 0.0260(17) 0.072(2) 0.0275(15) -0.0039(16) -0.0055(13) -0.0202(16)
C35 0.0223(18) 0.116(4) 0.0335(18) -0.005(2) 0.0024(14) -0.035(2)
C36 0.029(2) 0.086(3) 0.074(3) 0.0003(19) -0.0066(18) -0.060(3)
C37 0.039(2) 0.060(2) 0.078(3) 0.0038(17) -0.0219(19) -0.053(2)
C38 0.0319(18) 0.0379(17) 0.054(2) 0.0014(14) -0.0107(15) -0.0300(16)
C39 0.0143(13) 0.0222(12) 0.0178(12) -0.0021(10) -0.0016(10) -0.0068(10)
C40 0.0183(14) 0.0280(13) 0.0265(13) -0.0064(11) -0.0012(10) -0.0086(11)
C41 0.0151(14) 0.0465(18) 0.0367(16) -0.0068(13) 0.0047(12) -0.0186(14)
C42 0.0166(15) 0.0471(19) 0.0351(16) 0.0068(13) -0.0068(12) -0.0161(14)
C43 0.0233(16) 0.0339(16) 0.0330(15) 0.0099(12) -0.0039(12) -0.0056(13)
C44 0.0215(15) 0.0247(13) 0.0273(13) 0.0020(11) 0.0011(11) -0.0039(11)
C45 0.0138(12) 0.0165(10) 0.0203(11) -0.0027(9) 0.0010(9) -0.0011(9)
C46 0.0215(14) 0.0257(13) 0.0215(12) 0.0028(10) 0.0041(10) 0.0060(10)
C47 0.0335(19) 0.0384(17) 0.0441(19) -0.0077(14) 0.0122(14) 0.0118(15)
C48 0.0409(18) 0.0461(18) 0.0170(12) 0.0009(14) -0.0010(12) -0.0078(12)
C49 0.0230(14) 0.0170(11) 0.0279(13) -0.0066(10) 0.0032(10) -0.0024(10)
C50 0.061(2) 0.0234(15) 0.073(3) -0.0038(15) 0.0013(19) -0.0259(17)
C51 0.0217(13) 0.0197(11) 0.0150(10) -0.0046(9) 0.0028(9) -0.0026(9)
C52 0.0246(14) 0.0225(12) 0.0167(11) -0.0039(10) -0.0003(10) 0.0030(9)
C53 0.0212(15) 0.0307(14) 0.0372(15) -0.0021(11) -0.0047(12) 0.0034(12)
C54 0.0254(15) 0.0203(12) 0.0312(14) -0.0058(11) 0.0033(11) 0.0021(11)
C55 0.0287(15) 0.0195(12) 0.0215(12) -0.0024(10) 0.0070(11) -0.0009(10)
C56 0.051(2) 0.0334(16) 0.051(2) -0.0003(15) 0.0304(17) -0.0118(15)
C61 0.0128(12) 0.0169(11) 0.0170(11) -0.0024(9) -0.0003(9) -0.0045(9)
C62 0.0152(13) 0.0193(12) 0.0245(13) -0.0003(10) 0.0005(10) -0.0091(10)
C63 0.0192(14) 0.0197(12) 0.0213(12) -0.0017(10) 0.0015(10) -0.0110(10)
C64 0.0190(13) 0.0149(11) 0.0156(11) -0.0044(10) -0.0001(9) -0.0060(9)
C65 0.0205(13) 0.0178(11) 0.0158(11) -0.0058(10) -0.0013(10) -0.0076(9)
C66 0.0162(13) 0.0173(11) 0.0186(11) -0.0063(10) -0.0008(10) -0.0064(10)
C67 0.0176(14) 0.0265(13) 0.0190(12) -0.0037(11) -0.0041(10) -0.0109(11)
C68 0.0165(13) 0.0244(13) 0.0173(11) -0.0036(10) -0.0039(10) -0.0075(10)
C69 0.0141(13) 0.0192(12) 0.0144(11) -0.0054(10) -0.0011(9) -0.0026(9)
C70 0.0118(12) 0.0175(11) 0.0153(11) -0.0029(9) 0.0013(9) -0.0026(9)
C71 0.0137(12) 0.0145(11) 0.0149(11) -0.0024(9) 0.0028(9) -0.0041(9)
C72 0.0155(13) 0.0187(11) 0.0157(11) -0.0018(10) -0.0009(9) -0.0065(9)
C73 0.0159(13) 0.0206(12) 0.0209(12) -0.0030(10) -0.0011(10) -0.0080(10)
C74 0.0141(13) 0.0195(12) 0.0160(11) -0.0032(9) 0.0007(9) -0.0072(9)
C75 0.0147(13) 0.0196(12) 0.0198(12) -0.0029(10) -0.0019(9) -0.0092(10)
C76 0.0146(13) 0.0238(12) 0.0158(11) -0.0053(10) -0.0010(9) -0.0075(10)
C77 0.0131(13) 0.0331(14) 0.0228(13) -0.0057(11) -0.0014(10) -0.0149(11)
C78 0.0130(13) 0.0291(14) 0.0217(12) -0.0028(11) -0.0022(10) -0.0101(11)
C79 0.0097(12) 0.0204(12) 0.0150(11) -0.0022(9) -0.0021(9) -0.0045(9)
C80 0.0120(12) 0.0178(11) 0.0178(11) -0.0019(9) 0.0012(9) -0.0037(9)
C81 0.0161(13) 0.0231(12) 0.0201(12) -0.0037(10) -0.0005(10) -0.0122(10)
C82 0.0329(16) 0.0287(14) 0.0229(13) -0.0088(12) -0.0001(11) -0.0110(11)
C83 0.0317(17) 0.0479(18) 0.0218(13) -0.0067(14) 0.0018(12) -0.0160(13)
C84 0.0286(16) 0.0417(17) 0.0362(16) -0.0034(13) -0.0018(12) -0.0288(14)
C85 0.0315(17) 0.0266(14) 0.0396(17) -0.0063(12) -0.0060(13) -0.0173(13)
C86 0.0250(15) 0.0237(13) 0.0265(13) -0.0030(11) -0.0068(11) -0.0097(11)
C87 0.0147(13) 0.0260(13) 0.0145(11) 0.0021(10) -0.0038(9) -0.0076(10)
C88 0.0178(14) 0.0411(16) 0.0288(14) -0.0043(12) -0.0011(11) -0.0182(13)
C89 0.0145(15) 0.080(3) 0.0347(16) -0.0026(16) -0.0020(12) -0.0327(18)
C90 0.0237(18) 0.089(3) 0.0300(16) 0.0239(18) -0.0093(13) -0.0264(18)
C91 0.041(2) 0.0453(18) 0.0209(13) 0.0233(15) -0.0098(13) -0.0118(13)
C92 0.0284(15) 0.0271(14) 0.0169(12) 0.0066(11) -0.0083(10) -0.0058(10)
C93 0.0111(13) 0.0269(13) 0.0271(13) -0.0008(10) 0.0000(10) -0.0171(11)
C94 0.0198(14) 0.0299(14) 0.0252(13) -0.0031(11) -0.0033(10) -0.0107(11)
C95 0.0224(15) 0.0402(16) 0.0225(13) -0.0027(12) -0.0037(11) -0.0158(12)
C96 0.0234(15) 0.0378(16) 0.0358(15) -0.0067(12) -0.0013(12) -0.0268(14)
C97 0.0315(17) 0.0325(15) 0.0403(17) -0.0102(13) 0.0003(13) -0.0201(14)
C98 0.0227(14) 0.0282(14) 0.0279(13) -0.0080(11) -0.0008(11) -0.0125(11)
C99 0.0136(13) 0.0233(13) 0.0203(12) -0.0002(10) -0.0006(10) -0.0081(10)
C100 0.0170(14) 0.0288(14) 0.0301(14) -0.0065(11) 0.0028(11) -0.0105(12)
C101 0.0141(14) 0.0409(17) 0.0385(16) -0.0049(12) 0.0028(12) -0.0172(14)
C102 0.0185(15) 0.0405(17) 0.0336(15) 0.0081(12) -0.0055(12) -0.0158(13)
C103 0.0223(15) 0.0276(14) 0.0326(15) 0.0058(11) -0.0048(11) -0.0053(12)
C104 0.0188(13) 0.0258(13) 0.0240(13) -0.0011(10) 0.0001(10) -0.0064(11)
C105 0.0139(12) 0.0173(10) 0.0191(11) -0.0015(9) 0.0004(9) 0.0013(9)
C106 0.0236(15) 0.0296(14) 0.0216(12) 0.0035(11) 0.0043(10) 0.0053(11)
C107 0.0355(19) 0.0409(18) 0.0400(18) -0.0037(15) 0.0172(14) 0.0117(15)
C108 0.0371(18) 0.0520(19) 0.0177(12) -0.0004(14) -0.0017(11) -0.0054(13)
C109 0.0216(14) 0.0178(11) 0.0310(14) -0.0058(10) 0.0044(11) 0.0002(10)
C110 0.047(2) 0.0213(14) 0.060(2) -0.0027(13) 0.0015(16) -0.0159(14)
C111 0.0201(12) 0.0192(11) 0.0142(10) -0.0049(9) 0.0037(9) -0.0032(9)
C112 0.0233(14) 0.0263(13) 0.0196(12) -0.0059(11) -0.0012(10) 0.0040(10)
C113 0.0247(16) 0.0329(15) 0.0447(18) -0.0056(12) -0.0057(13) 0.0152(13)
C114 0.0244(16) 0.0223(13) 0.0365(16) -0.0049(11) 0.0033(12) 0.0073(12)
C115 0.0261(15) 0.0205(12) 0.0233(12) -0.0019(10) 0.0075(11) -0.0021(10)
C116 0.062(2) 0.0354(17) 0.053(2) -0.0057(16) 0.0367(19) -0.0190(16)

loop_
_atom_type_symbol
_atom_type_description
_atom_type_scat_dispersion_real
_atom_type_scat_dispersion_imag
_atom_type_scat_source
C C 0.0033 0.0016 'International Tables Vol C Tables 4.2.6.8 and 6.1.1.4'
H H 0.0000 0.0000 'International Tables Vol C Tables 4.2.6.8 and 6.1.1.4'
N N 0.0061 0.0033 'International Tables Vol C Tables 4.2.6.8 and 6.1.1.4'
O O 0.0106 0.0060 'International Tables Vol C Tables 4.2.6.8 and 6.1.1.4'
F F 0.0171 0.0103 'International Tables Vol C Tables 4.2.6.8 and 6.1.1.4'
S S 0.1246 0.1234 'International Tables Vol C Tables 4.2.6.8 and 6.1.1.4'
Fe Fe 0.3463 0.8444 'International Tables Vol C Tables 4.2.6.8 and 6.1.1.4'
Cl Cl 0.1484 0.1585 'International Tables Vol C Tables 4.2.6.8 and 6.1.1.4'

loop_
_geom_angle_atom_site_label_1
_geom_angle_atom_site_label_2
_geom_angle_atom_site_label_3
_geom_angle
_geom_angle_publ_flag
O11 S1 O9 115.44(15) no
O11 S1 O10 114.65(14) no
O9 S1 O10 116.29(14) no
O11 S1 C117 101.62(15) no
O9 S1 C117 102.63(16) no
O10 S1 C117 103.19(15) no
O12 S2 O14 115.2(2) no
O12 S2 O13 116.51(17) no
O14 S2 O13 113.72(17) no
O12 S2 C118 104.19(14) no
O14 S2 C118 101.59(15) no
O13 S2 C118 102.97(16) no
F1 C117 F3 107.0(3) no
F1 C117 F2 107.5(3) no
F3 C117 F2 106.8(3) no
F1 C117 S1 113.1(3) no
F3 C117 S1 111.2(2) no
F2 C117 S1 111.0(2) no
F6 C118 F5 107.5(3) no
F6 C118 F4 106.8(3) no
F5 C118 F4 108.5(3) no
F6 C118 S2 110.4(2) no
F5 C118 S2 111.5(2) no
F4 C118 S2 111.8(2) no
Cl2 C119 Cl1 111.86(17) no
Cl2 C119 H11A 109.2 no
Cl1 C119 H11A 109.2 no
Cl2 C119 H11B 109.2 no
Cl1 C119 H11B 109.2 no
H11A C119 H11B 107.9 no
Cl4 C120 Cl3 111.91(17) no
Cl4 C120 H12A 109.2 no
Cl3 C120 H12A 109.2 no
Cl4 C120 H12B 109.2 no
Cl3 C120 H12B 109.2 no
H12A C120 H12B 107.9 no
N3 Fe1 N1 179.20(10) yes
N3 Fe1 N4 90.61(8) yes
N1 Fe1 N4 89.58(8) yes
N3 Fe1 N2 89.34(8) yes
N1 Fe1 N2 90.47(8) yes
N4 Fe1 N2 179.78(11) yes
N3 Fe1 N6 88.74(8) yes
N1 Fe1 N6 92.05(8) yes
N4 Fe1 N6 89.08(8) yes
N2 Fe1 N6 91.13(8) yes
N3 Fe1 N5 89.02(8) yes
N1 Fe1 N5 90.20(8) yes
N4 Fe1 N5 90.83(8) yes
N2 Fe1 N5 88.95(9) yes
N6 Fe1 N5 177.75(9) yes
N61 Fe61 N63 178.66(10) yes
N61 Fe61 N64 89.84(8) yes
N63 Fe61 N64 90.40(8) yes
N61 Fe61 N62 90.56(8) yes
N63 Fe61 N62 89.19(8) yes
N64 Fe61 N62 179.42(9) yes
N61 Fe61 N66 91.13(8) yes
N63 Fe61 N66 90.20(8) yes
N64 Fe61 N66 88.98(9) yes
N62 Fe61 N66 91.43(8) yes
N61 Fe61 N65 90.39(8) yes
N63 Fe61 N65 88.29(8) yes
N64 Fe61 N65 90.37(8) yes
N62 Fe61 N65 89.20(8) yes
N66 Fe61 N65 178.35(9) yes
C49 O2 C50 115.3(2) no
C55 O4 C56 115.8(3) no
C109 O62 C110 115.0(2) no
C115 O64 C116 115.7(3) no
C4 N1 C1 105.6(2) no
C4 N1 Fe1 126.96(17) no
C1 N1 Fe1 127.44(16) no
C9 N2 C6 105.5(2) no
C9 N2 Fe1 127.88(16) no
C6 N2 Fe1 126.50(17) no
C11 N3 C14 105.2(2) no
C11 N3 Fe1 128.32(16) no
C14 N3 Fe1 126.47(17) no
C16 N4 C19 105.9(2) no
C16 N4 Fe1 126.53(17) no
C19 N4 Fe1 127.55(16) no
C45 N5 Fe1 120.64(16) no
C45 N5 H5A 107.2 no
Fe1 N5 H5A 107.2 no
C45 N5 H5B 107.2 no
Fe1 N5 H5B 107.2 no
H5A N5 H5B 106.8 no
C51 N6 Fe1 117.91(15) no
C51 N6 H6A 107.8 no
Fe1 N6 H6A 107.8 no
C51 N6 H6B 107.8 no
Fe1 N6 H6B 107.8 no
H6A N6 H6B 107.2 no
C64 N61 C61 105.1(2) no
C64 N61 Fe61 127.53(17) no
C61 N61 Fe61 127.38(16) no
C69 N62 C66 106.1(2) no
C69 N62 Fe61 127.56(16) no
C66 N62 Fe61 126.15(17) no
C71 N63 C74 105.3(2) no
C71 N63 Fe61 128.29(16) no
C74 N63 Fe61 126.44(16) no
C76 N64 C79 106.0(2) no
C76 N64 Fe61 126.88(17) no
C79 N64 Fe61 127.08(16) no
C105 N65 Fe61 120.20(15) no
C105 N65 H65A 107.3 no
Fe61 N65 H65A 107.3 no
C105 N65 H65B 107.3 no
Fe61 N65 H65B 107.3 no
H65A N65 H65B 106.9 no
C111 N66 Fe61 118.72(15) no
C111 N66 H66A 107.6 no
Fe61 N66 H66A 107.6 no
C111 N66 H66B 107.6 no
Fe61 N66 H66B 107.6 no
H66A N66 H66B 107.1 no
N1 C1 C20 126.2(2) no
N1 C1 C2 110.1(2) no
C20 C1 C2 123.7(2) no
C3 C2 C1 106.7(2) no
C3 C2 H2 126.6 no
C1 C2 H2 126.6 no
C2 C3 C4 107.5(2) no
C2 C3 H3 126.2 no
C4 C3 H3 126.2 no
N1 C4 C5 125.8(2) no
N1 C4 C3 110.1(2) no
C5 C4 C3 124.1(2) no
C6 C5 C4 124.1(2) no
C6 C5 C21 118.8(2) no
C4 C5 C21 117.1(2) no
N2 C6 C5 126.1(2) no
N2 C6 C7 110.2(2) no
C5 C6 C7 123.7(2) no
C8 C7 C6 107.5(2) no
C8 C7 H7 126.3 no
C6 C7 H7 126.3 no
C7 C8 C9 106.2(2) no
C7 C8 H8 126.9 no
C9 C8 H8 126.9 no
N2 C9 C10 125.8(2) no
N2 C9 C8 110.6(2) no
C10 C9 C8 123.6(2) no
C11 C10 C9 122.7(2) no
C11 C10 C27 118.6(2) no
C9 C10 C27 118.6(2) no
N3 C11 C10 125.9(2) no
N3 C11 C12 110.8(2) no
C10 C11 C12 123.2(2) no
C13 C12 C11 106.8(2) no
C13 C12 H12 126.6 no
C11 C12 H12 126.6 no
C12 C13 C14 107.1(2) no
C12 C13 H13 126.5 no
C14 C13 H13 126.5 no
N3 C14 C15 126.8(2) no
N3 C14 C13 110.0(2) no
C15 C14 C13 123.2(2) no
C14 C15 C16 123.0(2) no
C14 C15 C33 118.0(2) no
C16 C15 C33 119.0(2) no
N4 C16 C15 126.6(2) no
N4 C16 C17 110.0(2) no
C15 C16 C17 123.4(2) no
C18 C17 C16 107.0(2) no
C18 C17 H17 126.5 no
C16 C17 H17 126.5 no
C17 C18 C19 107.3(2) no
C17 C18 H18 126.4 no
C19 C18 H18 126.4 no
N4 C19 C20 126.5(2) no
N4 C19 C18 109.8(2) no
C20 C19 C18 123.6(2) no
C19 C20 C1 122.7(2) no
C19 C20 C39 118.9(2) no
C1 C20 C39 118.3(2) no
C26 C21 C22 119.7(3) no
C26 C21 C5 120.2(3) no
C22 C21 C5 120.1(3) no
C21 C22 C23 119.5(3) no
C21 C22 H22 120.2 no
C23 C22 H22 120.2 no
C24 C23 C22 120.4(3) no
C24 C23 H23 119.8 no
C22 C23 H23 119.8 no
C23 C24 C25 119.7(3) no
C23 C24 H24 120.2 no
C25 C24 H24 120.2 no
C24 C25 C26 121.4(3) no
C24 C25 H25 119.3 no
C26 C25 H25 119.3 no
C21 C26 C25 119.3(3) no
C21 C26 H26 120.3 no
C25 C26 H26 120.3 no
C32 C27 C28 119.0(3) no
C32 C27 C10 119.7(2) no
C28 C27 C10 121.3(2) no
C29 C28 C27 120.6(3) no
C29 C28 H28 119.7 no
C27 C28 H28 119.7 no
C30 C29 C28 119.8(3) no
C30 C29 H29 120.1 no
C28 C29 H29 120.1 no
C31 C30 C29 119.9(3) no
C31 C30 H30 120.0 no
C29 C30 H30 120.0 no
C30 C31 C32 120.5(3) no
C30 C31 H31 119.8 no
C32 C31 H31 119.8 no
C27 C32 C31 120.2(3) no
C27 C32 H32 119.9 no
C31 C32 H32 119.9 no
C34 C33 C38 119.7(3) no
C34 C33 C15 122.0(3) no
C38 C33 C15 118.2(3) no
C33 C34 C35 118.7(4) no
C33 C34 H34 120.7 no
C35 C34 H34 120.7 no
C36 C35 C34 120.2(4) no
C36 C35 H35 119.9 no
C34 C35 H35 119.9 no
C37 C36 C35 121.1(4) no
C37 C36 H36 119.5 no
C35 C36 H36 119.5 no
C36 C37 C38 120.1(4) no
C36 C37 H37 119.9 no
C38 C37 H37 119.9 no
C37 C38 C33 120.3(4) no
C37 C38 H38 119.9 no
C33 C38 H38 119.9 no
C44 C39 C40 119.2(2) no
C44 C39 C20 120.3(2) no
C40 C39 C20 120.4(2) no
C41 C40 C39 119.8(3) no
C41 C40 H40 120.1 no
C39 C40 H40 120.1 no
C42 C41 C40 121.0(3) no
C42 C41 H41 119.5 no
C40 C41 H41 119.5 no
C41 C42 C43 119.4(3) no
C41 C42 H42 120.3 no
C43 C42 H42 120.3 no
C42 C43 C44 120.1(3) no
C42 C43 H43 119.9 no
C44 C43 H43 119.9 no
C39 C44 C43 120.4(3) no
C39 C44 H44 119.8 no
C43 C44 H44 119.8 no
N5 C45 C49 107.82(19) no
N5 C45 C46 114.0(2) no
C49 C45 C46 111.2(2) no
N5 C45 H45 107.9 no
C49 C45 H45 107.9 no
C46 C45 H45 107.9 no
C48 C46 C45 110.7(2) no
C48 C46 C47 111.9(3) no
C45 C46 C47 112.1(2) no
C48 C46 H46 107.3 no
C45 C46 H46 107.3 no
C47 C46 H46 107.3 no
C46 C47 H47A 109.5 no
C46 C47 H47B 109.5 no
H47A C47 H47B 109.5 no
C46 C47 H47C 109.5 no
H47A C47 H47C 109.5 no
H47B C47 H47C 109.5 no
C46 C48 H48A 109.5 no
C46 C48 H48B 109.5 no
H48A C48 H48B 109.5 no
C46 C48 H48C 109.5 no
H48A C48 H48C 109.5 no
H48B C48 H48C 109.5 no
O1 C49 O2 124.5(2) no
O1 C49 C45 124.1(2) no
O2 C49 C45 111.4(2) no
O2 C50 H50A 109.5 no
O2 C50 H50B 109.5 no
H50A C50 H50B 109.5 no
O2 C50 H50C 109.5 no
H50A C50 H50C 109.5 no
H50B C50 H50C 109.5 no
N6 C51 C55 107.51(19) no
N6 C51 C52 114.39(19) no
C55 C51 C52 110.8(2) no
N6 C51 H51 108.0 no
C55 C51 H51 108.0 no
C52 C51 H51 108.0 no
C54 C52 C53 112.0(2) no
C54 C52 C51 113.0(2) no
C53 C52 C51 110.3(2) no
C54 C52 H52 107.1 no
C53 C52 H52 107.1 no
C51 C52 H52 107.1 no
C52 C53 H53A 109.5 no
C52 C53 H53B 109.5 no
H53A C53 H53B 109.5 no
C52 C53 H53C 109.5 no
H53A C53 H53C 109.5 no
H53B C53 H53C 109.5 no
C52 C54 H54A 109.5 no
C52 C54 H54B 109.5 no
H54A C54 H54B 109.5 no
C52 C54 H54C 109.5 no
H54A C54 H54C 109.5 no
H54B C54 H54C 109.5 no
O3 C55 O4 125.3(3) no
O3 C55 C51 124.6(2) no
O4 C55 C51 110.1(2) no
O4 C56 H56A 109.5 no
O4 C56 H56B 109.5 no
H56A C56 H56B 109.5 no
O4 C56 H56C 109.5 no
H56A C56 H56C 109.5 no
H56B C56 H56C 109.5 no
N61 C61 C80 126.0(2) no
N61 C61 C62 110.0(2) no
C80 C61 C62 124.0(2) no
C63 C62 C61 107.2(2) no
C63 C62 H62 126.4 no
C61 C62 H62 126.4 no
C62 C63 C64 106.6(2) no
C62 C63 H63 126.7 no
C64 C63 H63 126.7 no
N61 C64 C65 125.7(2) no
N61 C64 C63 111.2(2) no
C65 C64 C63 123.1(2) no
C66 C65 C64 123.5(2) no
C66 C65 C81 118.5(2) no
C64 C65 C81 118.0(2) no
N62 C66 C65 126.4(2) no
N62 C66 C67 109.6(2) no
C65 C66 C67 123.9(2) no
C68 C67 C66 107.4(2) no
C68 C67 H67 126.3 no
C66 C67 H67 126.3 no
C67 C68 C69 107.0(2) no
C67 C68 H68 126.5 no
C69 C68 H68 126.5 no
N62 C69 C70 126.4(2) no
N62 C69 C68 109.9(2) no
C70 C69 C68 123.7(2) no
C69 C70 C71 122.3(2) no
C69 C70 C87 119.1(2) no
C71 C70 C87 118.5(2) no
N63 C71 C70 126.1(2) no
N63 C71 C72 110.7(2) no
C70 C71 C72 123.2(2) no
C73 C72 C71 106.6(2) no
C73 C72 H72 126.7 no
C71 C72 H72 126.7 no
C72 C73 C74 107.3(2) no
C72 C73 H73 126.3 no
C74 C73 H73 126.3 no
N63 C74 C75 126.9(2) no
N63 C74 C73 110.0(2) no
C75 C74 C73 123.0(2) no
C74 C75 C76 122.8(2) no
C74 C75 C93 118.1(2) no
C76 C75 C93 119.1(2) no
N64 C76 C75 126.5(2) no
N64 C76 C77 110.3(2) no
C75 C76 C77 123.1(2) no
C78 C77 C76 106.9(2) no
C78 C77 H77 126.5 no
C76 C77 H77 126.5 no
C77 C78 C79 107.1(2) no
C77 C78 H78 126.5 no
C79 C78 H78 126.5 no
N64 C79 C80 126.7(2) no
N64 C79 C78 109.6(2) no
C80 C79 C78 123.6(2) no
C79 C80 C61 122.9(2) no
C79 C80 C99 118.2(2) no
C61 C80 C99 118.9(2) no
C86 C81 C82 118.6(2) no
C86 C81 C65 120.6(2) no
C82 C81 C65 120.8(2) no
C83 C82 C81 120.4(3) no
C83 C82 H82 119.8 no
C81 C82 H82 119.8 no
C84 C83 C82 120.3(3) no
C84 C83 H83 119.8 no
C82 C83 H83 119.8 no
C83 C84 C85 119.9(3) no
C83 C84 H84 120.1 no
C85 C84 H84 120.1 no
C86 C85 C84 120.3(3) no
C86 C85 H85 119.9 no
C84 C85 H85 119.9 no
C85 C86 C81 120.4(3) no
C85 C86 H86 119.8 no
C81 C86 H86 119.8 no
C92 C87 C88 118.8(3) no
C92 C87 C70 119.8(3) no
C88 C87 C70 121.3(2) no
C89 C88 C87 120.3(3) no
C89 C88 H88 119.9 no
C87 C88 H88 119.9 no
C88 C89 C90 120.4(3) no
C88 C89 H89 119.8 no
C90 C89 H89 119.8 no
C91 C90 C89 119.5(3) no
C91 C90 H90 120.3 no
C89 C90 H90 120.3 no
C90 C91 C92 121.1(3) no
C90 C91 H91 119.4 no
C92 C91 H91 119.4 no
C91 C92 C87 119.8(3) no
C91 C92 H92 120.1 no
C87 C92 H92 120.1 no
C98 C93 C94 119.5(2) no
C98 C93 C75 119.9(2) no
C94 C93 C75 120.6(3) no
C95 C94 C93 120.2(3) no
C95 C94 H94 119.9 no
C93 C94 H94 119.9 no
C96 C95 C94 119.9(3) no
C96 C95 H95 120.0 no
C94 C95 H95 120.0 no
C97 C96 C95 120.4(3) no
C97 C96 H96 119.8 no
C95 C96 H96 119.8 no
C96 C97 C98 119.8(3) no
C96 C97 H97 120.1 no
C98 C97 H97 120.1 no
C93 C98 C97 120.2(3) no
C93 C98 H98 119.9 no
C97 C98 H98 119.9 no
C104 C99 C100 119.1(2) no
C104 C99 C80 120.5(2) no
C100 C99 C80 120.4(2) no
C101 C100 C99 120.1(3) no
C101 C100 H100 119.9 no
C99 C100 H100 119.9 no
C102 C101 C100 120.0(3) no
C102 C101 H101 120.0 no
C100 C101 H101 120.0 no
C103 C102 C101 120.2(3) no
C103 C102 H102 119.9 no
C101 C102 H102 119.9 no
C102 C103 C104 120.2(3) no
C102 C103 H103 119.9 no
C104 C103 H103 119.9 no
C99 C104 C103 120.3(3) no
C99 C104 H104 119.8 no
C103 C104 H104 119.8 no
N65 C105 C109 107.59(19) no
N65 C105 C106 113.3(2) no
C109 C105 C106 111.7(2) no
N65 C105 H105 108.0 no
C109 C105 H105 108.0 no
C106 C105 H105 108.0 no
C108 C106 C107 111.4(3) no
C108 C106 C105 110.5(2) no
C107 C106 C105 112.3(2) no
C108 C106 H106 107.5 no
C107 C106 H106 107.5 no
C105 C106 H106 107.5 no
C106 C107 H10A 109.5 no
C106 C107 H10B 109.5 no
H10A C107 H10B 109.5 no
C106 C107 H10C 109.5 no
H10A C107 H10C 109.5 no
H10B C107 H10C 109.5 no
C106 C108 H10D 109.5 no
C106 C108 H10E 109.5 no
H10D C108 H10E 109.5 no
C106 C108 H10F 109.5 no
H10D C108 H10F 109.5 no
H10E C108 H10F 109.5 no
O61 C109 O62 125.0(3) no
O61 C109 C105 123.8(2) no
O62 C109 C105 111.2(2) no
O62 C110 H11C 109.5 no
O62 C110 H11D 109.5 no
H11C C110 H11D 109.5 no
O62 C110 H11E 109.5 no
H11C C110 H11E 109.5 no
H11D C110 H11E 109.5 no
N66 C111 C115 107.8(2) no
N66 C111 C112 114.4(2) no
C115 C111 C112 110.7(2) no
N66 C111 H111 107.9 no
C115 C111 H111 107.9 no
C112 C111 H111 107.9 no
C113 C112 C114 112.1(2) no
C113 C112 C111 111.2(2) no
C114 C112 C111 112.3(2) no
C113 C112 H112 107.0 no
C114 C112 H112 107.0 no
C111 C112 H112 107.0 no
C112 C113 H11F 109.5 no
C112 C113 H11G 109.5 no
H11F C113 H11G 109.5 no
C112 C113 H11H 109.5 no
H11F C113 H11H 109.5 no
H11G C113 H11H 109.5 no
C112 C114 H11I 109.5 no
C112 C114 H11J 109.5 no
H11I C114 H11J 109.5 no
C112 C114 H11K 109.5 no
H11I C114 H11K 109.5 no
H11J C114 H11K 109.5 no
O63 C115 O64 125.1(3) no
O63 C115 C111 125.2(2) no
O64 C115 C111 109.7(2) no
O64 C116 H11L 109.5 no
O64 C116 H11M 109.5 no
H11L C116 H11M 109.5 no
O64 C116 H11N 109.5 no
H11L C116 H11N 109.5 no
H11M C116 H11N 109.5 no

loop_
_geom_bond_atom_site_label_1
_geom_bond_atom_site_label_2
_geom_bond_site_symmetry_2
_geom_bond_distance
_geom_bond_publ_flag
S1 O11 . 1.433(2) no
S1 O9 . 1.433(2) no
S1 O10 . 1.440(2) no
S1 C117 . 1.815(3) no
S2 O12 . 1.432(2) no
S2 O14 . 1.440(3) no
S2 O13 . 1.440(2) no
S2 C118 . 1.810(3) no
C117 F1 . 1.327(4) no
C117 F3 . 1.331(3) no
C117 F2 . 1.350(4) no
C118 F6 . 1.331(3) no
C118 F5 . 1.333(4) no
C118 F4 . 1.336(4) no
Cl1 C119 . 1.770(3) no
Cl2 C119 . 1.746(3) no
Cl3 C120 . 1.769(3) no
Cl4 C120 . 1.754(3) no
C119 H11A . 0.9700 no
C119 H11B . 0.9700 no
C120 H12A . 0.9700 no
C120 H12B . 0.9700 no
Fe1 N3 . 1.990(2) yes
Fe1 N1 . 1.995(2) yes
Fe1 N4 . 2.002(2) yes
Fe1 N2 . 2.005(2) yes
Fe1 N6 . 2.023(2) yes
Fe1 N5 . 2.029(2) yes
Fe61 N61 . 1.987(2) yes
Fe61 N63 . 1.995(2) yes
Fe61 N64 . 2.003(2) yes
Fe61 N62 . 2.004(2) yes
Fe61 N66 . 2.016(2) yes
Fe61 N65 . 2.031(2) yes
O1 C49 . 1.210(3) no
O2 C49 . 1.332(3) no
O2 C50 . 1.458(4) no
O3 C55 . 1.211(3) no
O4 C55 . 1.337(3) no
O4 C56 . 1.443(4) no
O61 C109 . 1.201(3) no
O62 C109 . 1.330(3) no
O62 C110 . 1.458(4) no
O63 C115 . 1.210(3) no
O64 C115 . 1.338(3) no
O64 C116 . 1.458(4) no
N1 C4 . 1.379(3) no
N1 C1 . 1.385(3) no
N2 C9 . 1.373(3) no
N2 C6 . 1.379(3) no
N3 C11 . 1.377(3) no
N3 C14 . 1.383(3) no
N4 C16 . 1.374(3) no
N4 C19 . 1.379(3) no
N5 C45 . 1.485(3) no
N5 H5A . 0.9000 no
N5 H5B . 0.9000 no
N6 C51 . 1.480(3) no
N6 H6A . 0.9000 no
N6 H6B . 0.9000 no
N61 C64 . 1.373(3) no
N61 C61 . 1.390(3) no
N62 C69 . 1.375(3) no
N62 C66 . 1.387(3) no
N63 C71 . 1.371(3) no
N63 C74 . 1.386(3) no
N64 C76 . 1.373(3) no
N64 C79 . 1.377(3) no
N65 C105 . 1.489(3) no
N65 H65A . 0.9000 no
N65 H65B . 0.9000 no
N66 C111 . 1.494(3) no
N66 H66A . 0.9000 no
N66 H66B . 0.9000 no
C1 C20 . 1.401(3) no
C1 C2 . 1.438(3) no
C2 C3 . 1.356(4) yes
C2 H2 . 0.9300 no
C3 C4 . 1.432(4) no
C3 H3 . 0.9300 no
C4 C5 . 1.393(4) no
C5 C6 . 1.387(4) no
C5 C21 . 1.495(3) no
C6 C7 . 1.430(3) no
C7 C8 . 1.360(4) yes
C7 H7 . 0.9300 no
C8 C9 . 1.441(3) no
C8 H8 . 0.9300 no
C9 C10 . 1.410(3) no
C10 C11 . 1.397(3) no
C10 C27 . 1.492(3) no
C11 C12 . 1.435(3) no
C12 C13 . 1.352(4) yes
C12 H12 . 0.9300 no
C13 C14 . 1.445(3) no
C13 H13 . 0.9300 no
C14 C15 . 1.388(4) no
C15 C16 . 1.393(4) no
C15 C33 . 1.493(4) no
C16 C17 . 1.437(4) no
C17 C18 . 1.353(4) yes
C17 H17 . 0.9300 no
C18 C19 . 1.434(4) no
C18 H18 . 0.9300 no
C19 C20 . 1.385(3) no
C20 C39 . 1.497(4) no
C21 C26 . 1.387(4) no
C21 C22 . 1.402(4) no
C22 C23 . 1.403(4) no
C22 H22 . 0.9300 no
C23 C24 . 1.370(5) no
C23 H23 . 0.9300 no
C24 C25 . 1.378(6) no
C24 H24 . 0.9300 no
C25 C26 . 1.392(4) no
C25 H25 . 0.9300 no
C26 H26 . 0.9300 no
C27 C32 . 1.389(4) no
C27 C28 . 1.392(4) no
C28 C29 . 1.390(4) no
C28 H28 . 0.9300 no
C29 C30 . 1.389(6) no
C29 H29 . 0.9300 no
C30 C31 . 1.375(6) no
C30 H30 . 0.9300 no
C31 C32 . 1.393(4) no
C31 H31 . 0.9300 no
C32 H32 . 0.9300 no
C33 C34 . 1.376(4) no
C33 C38 . 1.409(5) no
C34 C35 . 1.422(5) no
C34 H34 . 0.9300 no
C35 C36 . 1.383(6) no
C35 H35 . 0.9300 no
C36 C37 . 1.345(6) no
C36 H36 . 0.9300 no
C37 C38 . 1.392(5) no
C37 H37 . 0.9300 no
C38 H38 . 0.9300 no
C39 C44 . 1.389(4) no
C39 C40 . 1.396(4) no
C40 C41 . 1.390(4) no
C40 H40 . 0.9300 no
C41 C42 . 1.378(5) no
C41 H41 . 0.9300 no
C42 C43 . 1.388(5) no
C42 H42 . 0.9300 no
C43 C44 . 1.394(4) no
C43 H43 . 0.9300 no
C44 H44 . 0.9300 no
C45 C49 . 1.519(3) no
C45 C46 . 1.535(3) no
C45 H45 . 0.9800 no
C46 C48 . 1.522(4) no
C46 C47 . 1.538(4) no
C46 H46 . 0.9800 no
C47 H47A . 0.9600 no
C47 H47B . 0.9600 no
C47 H47C . 0.9600 no
C48 H48A . 0.9600 no
C48 H48B . 0.9600 no
C48 H48C . 0.9600 no
C50 H50A . 0.9600 no
C50 H50B . 0.9600 no
C50 H50C . 0.9600 no
C51 C55 . 1.518(4) no
C51 C52 . 1.540(3) no
C51 H51 . 0.9800 no
C52 C54 . 1.523(4) no
C52 C53 . 1.526(4) no
C52 H52 . 0.9800 no
C53 H53A . 0.9600 no
C53 H53B . 0.9600 no
C53 H53C . 0.9600 no
C54 H54A . 0.9600 no
C54 H54B . 0.9600 no
C54 H54C . 0.9600 no
C56 H56A . 0.9600 no
C56 H56B . 0.9600 no
C56 H56C . 0.9600 no
C61 C80 . 1.395(3) no
C61 C62 . 1.438(3) no
C62 C63 . 1.360(4) yes
C62 H62 . 0.9300 no
C63 C64 . 1.432(3) no
C63 H63 . 0.9300 no
C64 C65 . 1.404(4) no
C65 C66 . 1.387(4) no
C65 C81 . 1.485(3) no
C66 C67 . 1.436(4) no
C67 C68 . 1.357(4) yes
C67 H67 . 0.9300 no
C68 C69 . 1.443(3) no
C68 H68 . 0.9300 no
C69 C70 . 1.399(3) no
C70 C71 . 1.401(3) no
C70 C87 . 1.488(3) no
C71 C72 . 1.440(3) no
C72 C73 . 1.353(4) yes
C72 H72 . 0.9300 no
C73 C74 . 1.436(4) no
C73 H73 . 0.9300 no
C74 C75 . 1.389(4) no
C75 C76 . 1.398(4) no
C75 C93 . 1.494(3) no
C76 C77 . 1.432(4) no
C77 C78 . 1.355(4) yes
C77 H77 . 0.9300 no
C78 C79 . 1.443(3) no
C78 H78 . 0.9300 no
C79 C80 . 1.382(3) no
C80 C99 . 1.495(4) no
C81 C86 . 1.391(4) no
C81 C82 . 1.402(4) no
C82 C83 . 1.387(4) no
C82 H82 . 0.9300 no
C83 C84 . 1.372(5) no
C83 H83 . 0.9300 no
C84 C85 . 1.390(5) no
C84 H84 . 0.9300 no
C85 C86 . 1.385(4) no
C85 H85 . 0.9300 no
C86 H86 . 0.9300 no
C87 C92 . 1.394(4) no
C87 C88 . 1.403(4) no
C88 C89 . 1.383(4) no
C88 H88 . 0.9300 no
C89 C90 . 1.390(6) no
C89 H89 . 0.9300 no
C90 C91 . 1.368(6) no
C90 H90 . 0.9300 no
C91 C92 . 1.394(4) no
C91 H91 . 0.9300 no
C92 H92 . 0.9300 no
C93 C98 . 1.390(4) no
C93 C94 . 1.396(4) no
C94 C95 . 1.386(4) no
C94 H94 . 0.9300 no
C95 C96 . 1.386(4) no
C95 H95 . 0.9300 no
C96 C97 . 1.383(5) no
C96 H96 . 0.9300 no
C97 C98 . 1.393(4) no
C97 H97 . 0.9300 no
C98 H98 . 0.9300 no
C99 C104 . 1.391(4) no
C99 C100 . 1.397(4) no
C100 C101 . 1.396(4) no
C100 H100 . 0.9300 no
C101 C102 . 1.384(5) no
C101 H101 . 0.9300 no
C102 C103 . 1.375(4) no
C102 H102 . 0.9300 no
C103 C104 . 1.395(4) no
C103 H103 . 0.9300 no
C104 H104 . 0.9300 no
C105 C109 . 1.524(4) no
C105 C106 . 1.543(3) no
C105 H105 . 0.9800 no
C106 C108 . 1.521(4) no
C106 C107 . 1.528(4) no
C106 H106 . 0.9800 no
C107 H10A . 0.9600 no
C107 H10B . 0.9600 no
C107 H10C . 0.9600 no
C108 H10D . 0.9600 no
C108 H10E . 0.9600 no
C108 H10F . 0.9600 no
C110 H11C . 0.9600 no
C110 H11D . 0.9600 no
C110 H11E . 0.9600 no
C111 C115 . 1.505(4) no
C111 C112 . 1.537(3) no
C111 H111 . 0.9800 no
C112 C113 . 1.531(4) no
C112 C114 . 1.534(4) no
C112 H112 . 0.9800 no
C113 H11F . 0.9600 no
C113 H11G . 0.9600 no
C113 H11H . 0.9600 no
C114 H11I . 0.9600 no
C114 H11J . 0.9600 no
C114 H11K . 0.9600 no
C116 H11L . 0.9600 no
C116 H11M . 0.9600 no
C116 H11N . 0.9600 no
